data_7044795
loop_
_publ_author_name
'Fondo, Matilde'
'Corredoira-V\'azquez, Julio'
'Herrera-Lanz\'os, Antia'
'Garcia-Deibe, Ana M.'
'Sanmartin Matalobos, Jesus'
'Herrera, Juan Manuel'
'Colacio, Enrique'
'Nu\~nez, Cristina'

_publ_section_title
;
 Improving the SMM and luminescent properties of lanthanide complexes with
 LnO9 cores in the presence of ZnII: an emissive Zn2Dy single ion magnet
;
_journal_name_full 'Dalton Transactions'
_journal_paper_doi 10.1039/C7DT03438E
_journal_year 2017
_chemical_formula_moiety 'C33 H34 Dy N7 O16 Zn2, C3 H6 O'
_chemical_formula_sum 'C36 H40 Dy N7 O17 Zn2'
_chemical_formula_weight 1135.99
_space_group_crystal_system orthorhombic
_space_group_IT_number 62
_space_group_name_Hall '-P 2ac 2n'
_space_group_name_H-M_alt 'P n m a'
_symmetry_space_group_name_Hall '-P 2ac 2n'
_symmetry_space_group_name_H-M 'P n m a'
_atom_sites_solution_hydrogens mixed
_audit_creation_method SHELXL-2016/4
_audit_update_record
;
2017-11-04 deposited with the CCDC.
2017-11-17 downloaded from the CCDC.
;
_cell_angle_alpha 90
_cell_angle_beta 90
_cell_angle_gamma 90
_cell_formula_units_Z 4
_cell_length_a 22.6952(7)
_cell_length_b 17.2196(5)
_cell_length_c 10.1931(2)
_cell_measurement_reflns_used 1894
_cell_measurement_temperature 100(2)
_cell_measurement_theta_max 22.67
_cell_measurement_theta_min 2.19
_cell_volume 3983.49(19)
_computing_cell_refinement 'BRUKER APEX2'
_computing_data_collection 'BRUKER APEX2'
_computing_molecular_graphics 'Wingx (Farrugia, 1999)'
_computing_publication_material 'Wingx (Farrugia, 1993)'
_computing_structure_refinement 'SHELXL-2016/4 (Sheldrick, 2016)'
_computing_structure_solution 'SHELXT 2014/5 (Sheldrick, 2014)'
_diffrn_ambient_temperature 100(2)
_diffrn_measured_fraction_theta_full 1.000
_diffrn_measured_fraction_theta_max 0.998
_diffrn_measurement_device_type 'Bruker Kappa APEXII CCD'
_diffrn_measurement_method 'omega and phi scans'
_diffrn_radiation_type MoK\a
_diffrn_radiation_wavelength 0.71073
_diffrn_reflns_av_R_equivalents 0.1043
_diffrn_reflns_av_unetI/netI 0.0570
_diffrn_reflns_Laue_measured_fraction_full 1.000
_diffrn_reflns_Laue_measured_fraction_max 0.998
_diffrn_reflns_limit_h_max 28
_diffrn_reflns_limit_h_min -28
_diffrn_reflns_limit_k_max 21
_diffrn_reflns_limit_k_min -21
_diffrn_reflns_limit_l_max 10
_diffrn_reflns_limit_l_min -12
_diffrn_reflns_number 58780
_diffrn_reflns_point_group_measured_fraction_full 1.000
_diffrn_reflns_point_group_measured_fraction_max 0.998
_diffrn_reflns_theta_full 25.242
_diffrn_reflns_theta_max 26.423
_diffrn_reflns_theta_min 2.149
_exptl_absorpt_coefficient_mu 3.138
_exptl_absorpt_correction_T_max 0.7897
_exptl_absorpt_correction_T_min 0.7101
_exptl_absorpt_correction_type multi-scan
_exptl_absorpt_process_details 'SADABS (Bruker, 2014)'
_exptl_crystal_colour green
_exptl_crystal_density_diffrn 1.894
_exptl_crystal_description needle
_exptl_crystal_F_000 2268
_exptl_crystal_recrystallization_method 'Re-crystallisation from solvent: Acetone/methanol'
_exptl_crystal_size_max 0.240
_exptl_crystal_size_mid 0.050
_exptl_crystal_size_min 0.020
_refine_diff_density_max 1.015
_refine_diff_density_min -1.022
_refine_diff_density_rms 0.157
_refine_ls_extinction_method none
_refine_ls_goodness_of_fit_ref 1.068
_refine_ls_hydrogen_treatment constr
_refine_ls_matrix_type full
_refine_ls_number_parameters 329
_refine_ls_number_reflns 4226
_refine_ls_number_restraints 36
_refine_ls_restrained_S_all 1.064
_refine_ls_R_factor_all 0.0745
_refine_ls_R_factor_gt 0.0429
_refine_ls_shift/su_max 0.000
_refine_ls_shift/su_mean 0.000
_refine_ls_structure_factor_coef Fsqd
_refine_ls_weighting_details 'w=1/[\s^2^(Fo^2^)+(0.0091P)^2^+23.1547P] where P=(Fo^2^+2Fc^2^)/3'
_refine_ls_weighting_scheme calc
_refine_ls_wR_factor_gt 0.0694
_refine_ls_wR_factor_ref 0.0799
_reflns_Friedel_coverage 0.000
_reflns_number_gt 3125
_reflns_number_total 4226
_reflns_threshold_expression 'I > 2\s(I)'
_cod_data_source_file c7dt03438e2.cif
_cod_data_source_block Zn2Dy(4)
_cod_database_code 7044795
_shelx_shelxl_version_number 2016/4
_shelx_space_group_comment
;
The symmetry employed for this shelxl refinement is uniquely defined
by the following loop, which should always be used as a source of
symmetry information in preference to the above space-group names.
They are only intended as comments.
;
_shelx_estimated_absorpt_t_min 0.520
_shelx_estimated_absorpt_t_max 0.940

loop_
_space_group_symop_operation_xyz
'x, y, z'
'x+1/2, -y+1/2, -z+1/2'
'-x, y+1/2, -z'
'-x+1/2, -y, z+1/2'
'-x, -y, -z'
'-x-1/2, y-1/2, z-1/2'
'x, -y-1/2, z'
'x-1/2, y, -z-1/2'

loop_
_atom_site_label
_atom_site_type_symbol
_atom_site_fract_x
_atom_site_fract_y
_atom_site_fract_z
_atom_site_U_iso_or_equiv
_atom_site_adp_type
_atom_site_occupancy
_atom_site_site_symmetry_order
_atom_site_calc_flag
_atom_site_refinement_flags_posn
_atom_site_refinement_flags_adp
_atom_site_refinement_flags_occupancy
_atom_site_disorder_assembly
_atom_site_disorder_group
DY1 Dy 0.18787(2) 0.250000 0.03343(3) 0.01731(10) Uani 1 2 d S T P . .
ZN1 Zn 0.23581(3) 0.15454(4) 0.28073(6) 0.02328(16) Uani 1 1 d . . . . .
N1 N 0.2072(2) 0.0521(3) 0.3571(4) 0.0333(13) Uani 1 1 d . . . . .
N2 N 0.2385(2) 0.1828(3) 0.4945(4) 0.0317(12) Uani 1 1 d . . . . .
O1H O 0.2672(2) 0.250000 0.1835(4) 0.0215(12) Uani 1 2 d S T P . .
H1H H 0.310974 0.250000 0.165186 0.026 Uiso 1 2 d R U P . .
O1 O 0.18306(16) 0.1243(2) 0.1127(3) 0.0212(8) Uani 1 1 d . . . . .
O2 O 0.14750(17) 0.1721(2) -0.1345(3) 0.0251(9) Uani 1 1 d . . . . .
O3 O 0.1703(2) 0.250000 0.2695(4) 0.0214(12) Uani 1 2 d S T P . .
O4 O 0.0837(2) 0.250000 0.0804(5) 0.0266(13) Uani 1 2 d S T P . .
O10 O 0.27001(18) 0.1877(3) -0.0886(4) 0.0400(11) Uani 1 1 d . . . . .
N10 N 0.2965(3) 0.250000 -0.1198(7) 0.041(2) Uani 1 2 d S T P . .
O11 O 0.3436(3) 0.250000 -0.1767(6) 0.057(2) Uani 1 2 d S T P . .
O20 O 0.31045(19) 0.0860(3) 0.2418(4) 0.0416(11) Uani 1 1 d . . . . .
N20 N 0.3580(3) 0.1041(4) 0.1894(7) 0.0559(17) Uani 1 1 d . . . . .
O21 O 0.3847(2) 0.0529(4) 0.1250(6) 0.0780(18) Uani 1 1 d . . . . .
O22 O 0.3785(2) 0.1674(4) 0.2062(9) 0.121(3) Uani 1 1 d . . . . .
C1 C 0.1494(2) 0.0639(3) 0.0925(5) 0.0214(12) Uani 1 1 d . . . . .
C2 C 0.1178(2) 0.0551(3) -0.0285(6) 0.0234(12) Uani 1 1 d . . . . .
C3 C 0.0828(3) -0.0101(3) -0.0503(6) 0.0355(15) Uani 1 1 d . . . . .
H3 H 0.062739 -0.014944 -0.131712 0.043 Uiso 1 1 calc R U . . .
C4 C 0.0762(3) -0.0678(3) 0.0420(7) 0.0406(16) Uani 1 1 d . . . . .
C4A C 0.0381(3) -0.1383(4) 0.0145(8) 0.067(2) Uani 1 1 d . . . . .
H4A1 H 0.063388 -0.183071 -0.004491 0.100 Uiso 1 1 calc R U . . .
H4A2 H 0.012701 -0.127852 -0.061159 0.100 Uiso 1 1 calc R U . . .
H4A3 H 0.013683 -0.149612 0.091463 0.100 Uiso 1 1 calc R U . . .
C5 C 0.1064(3) -0.0596(3) 0.1574(6) 0.0371(16) Uani 1 1 d . . . . .
H5 H 0.102067 -0.098992 0.221859 0.045 Uiso 1 1 calc R U . . .
C6 C 0.1427(2) 0.0025(3) 0.1857(5) 0.0240(13) Uani 1 1 d . . . . .
C7 C 0.1730(3) 0.0004(4) 0.3120(6) 0.0327(15) Uani 1 1 d . . . . .
H7 H 0.166456 -0.043931 0.365507 0.039 Uiso 1 1 calc R U . . .
C8 C 0.2340(3) 0.0407(4) 0.4864(6) 0.0432(18) Uani 1 1 d . . . . .
H8A H 0.277293 0.035392 0.478284 0.052 Uiso 1 1 calc R U . . .
H8B H 0.218191 -0.006762 0.528488 0.052 Uiso 1 1 calc R U . . .
C9 C 0.2187(3) 0.1108(4) 0.5652(5) 0.0440(18) Uani 1 1 d . . . . .
H9A H 0.238127 0.107957 0.651977 0.053 Uiso 1 1 calc R U . . .
H9B H 0.175565 0.112830 0.579310 0.053 Uiso 1 1 calc R U . . .
C10 C 0.3004(2) 0.2059(4) 0.5240(7) 0.058(2) Uani 1 1 d . . . . .
H10A H 0.327553 0.185582 0.456251 0.070 Uiso 1 1 calc R U . . .
H10B H 0.312703 0.185582 0.610667 0.070 Uiso 1 1 calc R U . . .
C11 C 0.2029(3) 0.250000 0.5392(8) 0.0277(19) Uani 1 2 d S T P . .
H11 H 0.202272 0.250000 0.637342 0.033 Uiso 1 2 calc R U P . .
C12 C 0.1397(3) 0.250000 0.4901(7) 0.0199(17) Uani 1 2 d S T P . .
C13 C 0.1273(3) 0.250000 0.3555(7) 0.0164(16) Uani 1 2 d S T P . .
C13A C 0.1225(2) 0.1086(3) -0.1343(5) 0.0247(13) Uani 1 1 d . . . . .
H13A H 0.104220 0.093526 -0.214247 0.030 Uiso 1 1 calc R U . . .
C14 C 0.0677(3) 0.250000 0.3142(7) 0.0237(18) Uani 1 2 d S T P . .
C14A C 0.0515(4) 0.250000 0.1775(8) 0.029(2) Uani 1 2 d S T P . .
H14A H 0.010390 0.250000 0.159995 0.034 Uiso 1 2 calc R U P . .
C15 C 0.0222(4) 0.250000 0.4085(8) 0.036(2) Uani 1 2 d S T P . .
H15 H -0.017651 0.250000 0.380230 0.043 Uiso 1 2 calc R U P . .
C17 C 0.0939(4) 0.250000 0.5799(7) 0.027(2) Uani 1 2 d S T P . .
H17 H 0.102945 0.250000 0.670855 0.033 Uiso 1 2 calc R U P . .
C16 C 0.0346(3) 0.250000 0.5414(8) 0.031(2) Uani 1 2 d S T P . .
C16A C -0.0141(4) 0.250000 0.6412(9) 0.062(3) Uani 1 2 d S T P . .
H16A H -0.022582 0.196508 0.668098 0.093 Uiso 0.5 1 calc R U P . .
H16B H -0.049608 0.273105 0.602639 0.093 Uiso 0.5 1 calc R U P . .
H16C H -0.002034 0.280387 0.717870 0.093 Uiso 0.5 1 calc R U P . .
O1S O 0.4840(5) -0.0686(6) 0.1641(9) 0.059(3) Uani 0.5 1 d . U P A -1
C1S C 0.4919(6) -0.0276(8) 0.0655(12) 0.042(3) Uani 0.5 1 d . U P A -1
C2S C 0.4757(16) -0.051(2) -0.083(2) 0.047(5) Uani 0.5 1 d . U P A -1
H2SA H 0.441572 -0.086092 -0.082322 0.070 Uiso 0.5 1 calc R U P A -1
H2SB H 0.509348 -0.077501 -0.123143 0.070 Uiso 0.5 1 calc R U P A -1
H2SC H 0.466143 -0.004278 -0.132857 0.070 Uiso 0.5 1 calc R U P A -1
C3S C 0.5291(18) 0.045(2) 0.051(2) 0.053(6) Uani 0.5 1 d . U P A -1
H3SA H 0.503801 0.088513 0.027594 0.079 Uiso 0.5 1 calc R U P A -1
H3SB H 0.558579 0.036439 -0.017521 0.079 Uiso 0.5 1 calc R U P A -1
H3SC H 0.548929 0.055554 0.134614 0.079 Uiso 0.5 1 calc R U P A -1

loop_
_atom_site_aniso_label
_atom_site_aniso_U_11
_atom_site_aniso_U_22
_atom_site_aniso_U_33
_atom_site_aniso_U_23
_atom_site_aniso_U_13
_atom_site_aniso_U_12
DY1 0.02240(19) 0.01895(18) 0.01059(16) 0.000 -0.00196(17) 0.000
ZN1 0.0228(3) 0.0325(4) 0.0146(3) 0.0028(3) -0.0022(3) 0.0032(3)
N1 0.037(3) 0.042(3) 0.021(3) 0.011(2) 0.004(2) 0.008(3)
N2 0.022(3) 0.055(3) 0.018(3) -0.002(2) -0.003(2) 0.009(2)
O1H 0.017(3) 0.034(3) 0.013(3) 0.000 -0.001(2) 0.000
O1 0.023(2) 0.0200(19) 0.0205(18) 0.0038(15) -0.0058(17) -0.0046(18)
O2 0.035(2) 0.022(2) 0.019(2) -0.0031(16) -0.0062(17) -0.0010(19)
O3 0.016(3) 0.037(3) 0.011(2) 0.000 0.003(2) 0.000
O4 0.027(3) 0.037(4) 0.016(3) 0.000 0.000(2) 0.000
O10 0.032(3) 0.050(3) 0.037(2) -0.022(2) 0.005(2) 0.002(2)
N10 0.035(5) 0.068(6) 0.019(4) 0.000 -0.004(4) 0.000
O11 0.021(4) 0.125(7) 0.024(3) 0.000 0.008(3) 0.000
O20 0.032(2) 0.058(3) 0.035(2) 0.004(2) 0.008(2) 0.014(2)
N20 0.041(4) 0.049(4) 0.078(5) -0.004(4) 0.013(4) 0.010(3)
O21 0.060(4) 0.090(5) 0.084(4) -0.014(4) 0.031(3) 0.024(3)
O22 0.037(4) 0.067(5) 0.261(10) -0.026(6) 0.042(5) -0.005(3)
C1 0.016(3) 0.020(3) 0.028(3) -0.004(2) 0.008(2) 0.005(2)
C2 0.025(3) 0.019(3) 0.027(3) -0.003(3) 0.005(3) 0.001(2)
C3 0.035(4) 0.027(3) 0.045(4) -0.013(3) -0.001(3) -0.002(3)
C4 0.047(4) 0.021(3) 0.054(4) -0.007(3) 0.010(4) -0.008(3)
C4A 0.079(6) 0.036(4) 0.085(6) -0.006(4) 0.007(5) -0.027(4)
C5 0.050(4) 0.020(3) 0.042(4) 0.004(3) 0.019(3) 0.004(3)
C6 0.026(3) 0.013(3) 0.033(3) 0.005(2) 0.017(3) 0.006(2)
C7 0.038(4) 0.031(4) 0.030(3) 0.019(3) 0.016(3) 0.017(3)
C8 0.048(4) 0.055(4) 0.027(3) 0.018(3) 0.004(3) 0.025(4)
C9 0.061(5) 0.058(5) 0.012(3) 0.016(3) 0.006(3) 0.026(4)
C10 0.019(3) 0.116(6) 0.039(4) -0.033(4) -0.014(3) 0.016(3)
C11 0.024(5) 0.048(5) 0.011(4) 0.000 -0.002(4) 0.000
C12 0.016(4) 0.032(5) 0.011(4) 0.000 -0.003(3) 0.000
C13 0.017(4) 0.014(4) 0.018(4) 0.000 0.004(3) 0.000
C13A 0.030(3) 0.024(3) 0.021(3) -0.008(2) -0.007(3) 0.000(3)
C14 0.015(4) 0.034(5) 0.022(4) 0.000 -0.003(3) 0.000
C14A 0.021(4) 0.039(5) 0.025(5) 0.000 -0.010(4) 0.000
C15 0.021(5) 0.056(6) 0.032(5) 0.000 0.004(4) 0.000
C17 0.029(5) 0.038(5) 0.015(4) 0.000 0.005(4) 0.000
C16 0.021(4) 0.051(6) 0.023(4) 0.000 0.005(4) 0.000
C16A 0.037(6) 0.112(10) 0.036(6) 0.000 0.014(5) 0.000
O1S 0.065(7) 0.066(7) 0.046(5) 0.003(5) 0.005(5) 0.000(6)
C1S 0.048(7) 0.042(7) 0.035(6) -0.006(5) -0.002(5) 0.007(5)
C2S 0.048(11) 0.046(10) 0.048(9) -0.015(9) -0.023(10) 0.017(8)
C3S 0.061(11) 0.057(10) 0.041(12) -0.013(9) 0.001(10) -0.005(9)

loop_
_atom_type_symbol
_atom_type_description
_atom_type_scat_dispersion_real
_atom_type_scat_dispersion_imag
_atom_type_scat_source
C C 0.0033 0.0016 'International Tables Vol C Tables 4.2.6.8 and 6.1.1.4'
H H 0.0000 0.0000 'International Tables Vol C Tables 4.2.6.8 and 6.1.1.4'
N N 0.0061 0.0033 'International Tables Vol C Tables 4.2.6.8 and 6.1.1.4'
O O 0.0106 0.0060 'International Tables Vol C Tables 4.2.6.8 and 6.1.1.4'
Zn Zn 0.2839 1.4301 'International Tables Vol C Tables 4.2.6.8 and 6.1.1.4'
Dy Dy -0.1892 4.4098 'International Tables Vol C Tables 4.2.6.8 and 6.1.1.4'

loop_
_geom_angle_atom_site_label_1
_geom_angle_atom_site_label_2
_geom_angle_atom_site_label_3
_geom_angle
_geom_angle_site_symmetry_1
_geom_angle_site_symmetry_3
O1 DY1 O1 138.71(16) . 7_565
O1 DY1 O2 72.73(12) . .
O1 DY1 O2 140.08(12) 7_565 .
O1 DY1 O2 140.08(12) . 7_565
O1 DY1 O2 72.73(12) 7_565 7_565
O2 DY1 O2 69.27(17) . 7_565
O1 DY1 O1H 79.04(9) . .
O1 DY1 O1H 79.04(9) 7_565 .
O2 DY1 O1H 139.96(10) . .
O2 DY1 O1H 139.96(10) 7_565 .
O1 DY1 O4 83.35(10) . .
O1 DY1 O4 83.35(10) 7_565 .
O2 DY1 O4 76.32(13) . .
O2 DY1 O4 76.32(13) 7_565 .
O1H DY1 O4 128.20(17) . .
O1 DY1 O3 69.37(8) . .
O1 DY1 O3 69.37(8) 7_565 .
O2 DY1 O3 130.70(12) . .
O2 DY1 O3 130.70(12) 7_565 .
O1H DY1 O3 59.06(16) . .
O4 DY1 O3 69.14(16) . .
O1 DY1 O10 127.92(14) . 7_565
O1 DY1 O10 78.82(14) 7_565 7_565
O2 DY1 O10 100.01(14) . 7_565
O2 DY1 O10 71.50(13) 7_565 7_565
O1H DY1 O10 75.66(14) . 7_565
O4 DY1 O10 146.59(12) . 7_565
O3 DY1 O10 128.06(14) . 7_565
O1 DY1 O10 78.82(14) . .
O1 DY1 O10 127.92(14) 7_565 .
O2 DY1 O10 71.50(13) . .
O2 DY1 O10 100.01(14) 7_565 .
O1H DY1 O10 75.66(14) . .
O4 DY1 O10 146.59(12) . .
O3 DY1 O10 128.06(14) . .
O10 DY1 O10 51.2(2) 7_565 .
O1 DY1 N10 103.11(10) . .
O1 DY1 N10 103.11(10) 7_565 .
O2 DY1 N10 86.56(15) . .
O2 DY1 N10 86.56(15) 7_565 .
O1H DY1 N10 72.69(18) . .
O4 DY1 N10 159.11(18) . .
O3 DY1 N10 131.75(18) . .
O10 DY1 N10 25.63(11) 7_565 .
O10 DY1 N10 25.62(11) . .
O1 DY1 ZN1 42.28(8) . .
O1 DY1 ZN1 102.80(8) 7_565 .
O2 DY1 ZN1 114.30(9) . .
O2 DY1 ZN1 174.49(9) 7_565 .
O1H DY1 ZN1 39.73(7) . .
O4 DY1 ZN1 100.17(10) . .
O3 DY1 ZN1 43.81(8) . .
O10 DY1 ZN1 111.17(10) 7_565 .
O10 DY1 ZN1 85.26(10) . .
N10 DY1 ZN1 97.72(12) . .
O1 DY1 ZN1 102.80(8) . 7_565
O1 DY1 ZN1 42.28(8) 7_565 7_565
O2 DY1 ZN1 174.49(9) . 7_565
O2 DY1 ZN1 114.30(9) 7_565 7_565
O1H DY1 ZN1 39.73(7) . 7_565
O4 DY1 ZN1 100.18(10) . 7_565
O3 DY1 ZN1 43.81(8) . 7_565
O10 DY1 ZN1 85.26(10) 7_565 7_565
O10 DY1 ZN1 111.17(10) . 7_565
N10 DY1 ZN1 97.72(12) . 7_565
ZN1 DY1 ZN1 61.82(2) . 7_565
N1 ZN1 O1H 172.92(18) . .
N1 ZN1 O20 80.97(18) . .
O1H ZN1 O20 94.53(17) . .
N1 ZN1 O1 85.26(17) . .
O1H ZN1 O1 90.12(15) . .
O20 ZN1 O1 99.34(15) . .
N1 ZN1 O3 116.61(17) . .
O1H ZN1 O3 67.26(16) . .
O20 ZN1 O3 161.05(16) . .
O1 ZN1 O3 76.43(14) . .
N1 ZN1 N2 79.9(2) . .
O1H ZN1 N2 106.75(18) . .
O20 ZN1 N2 106.53(16) . .
O1 ZN1 N2 147.53(16) . .
O3 ZN1 N2 84.68(17) . .
N1 ZN1 DY1 129.65(14) . .
O1H ZN1 DY1 47.51(13) . .
O20 ZN1 DY1 114.44(11) . .
O1 ZN1 DY1 46.25(9) . .
O3 ZN1 DY1 49.53(12) . .
N2 ZN1 DY1 131.75(13) . .
C7 N1 C8 119.1(5) . .
C7 N1 ZN1 131.8(4) . .
C8 N1 ZN1 109.1(4) . .
C11 N2 C10 104.1(5) . .
C11 N2 C9 109.5(4) . .
C10 N2 C9 113.9(5) . .
C11 N2 ZN1 117.1(4) . .
C10 N2 ZN1 106.3(3) . .
C9 N2 ZN1 106.2(3) . .
ZN1 O1H ZN1 106.8(2) 7_565 .
ZN1 O1H DY1 92.76(16) 7_565 .
ZN1 O1H DY1 92.76(16) . .
ZN1 O1H H1H 115.5 7_565 .
ZN1 O1H H1H 115.6 . .
DY1 O1H H1H 129.0 . .
C1 O1 ZN1 130.0(3) . .
C1 O1 DY1 135.8(3) . .
ZN1 O1 DY1 91.47(13) . .
C13A O2 DY1 133.0(3) . .
C13 O3 ZN1 117.6(2) . .
C13 O3 ZN1 117.6(2) . 7_565
ZN1 O3 ZN1 95.59(18) . 7_565
C13 O3 DY1 141.3(4) . .
ZN1 O3 DY1 86.66(14) . .
ZN1 O3 DY1 86.66(14) 7_565 .
C14A O4 DY1 137.9(5) . .
N10 O10 DY1 96.7(4) . .
O11 N10 O10 122.4(4) . .
O11 N10 O10 122.4(4) . 7_565
O10 N10 O10 115.2(7) . 7_565
O11 N10 DY1 176.1(5) . .
O10 N10 DY1 57.7(4) . .
O10 N10 DY1 57.7(4) 7_565 .
N20 O20 ZN1 129.8(4) . .
O22 N20 O20 120.2(7) . .
O22 N20 O21 121.9(7) . .
O20 N20 O21 117.9(7) . .
O1 C1 C6 123.1(5) . .
O1 C1 C2 120.8(5) . .
C6 C1 C2 116.1(5) . .
C3 C2 C13A 116.3(5) . .
C3 C2 C1 120.5(5) . .
C13A C2 C1 123.1(5) . .
C4 C3 C2 122.3(6) . .
C4 C3 H3 118.8 . .
C2 C3 H3 118.8 . .
C5 C4 C3 117.3(6) . .
C5 C4 C4A 121.8(6) . .
C3 C4 C4A 120.9(7) . .
C4 C4A H4A1 109.5 . .
C4 C4A H4A2 109.5 . .
H4A1 C4A H4A2 109.5 . .
C4 C4A H4A3 109.5 . .
H4A1 C4A H4A3 109.5 . .
H4A2 C4A H4A3 109.5 . .
C4 C5 C6 124.0(6) . .
C4 C5 H5 118.0 . .
C6 C5 H5 118.0 . .
C5 C6 C1 119.8(5) . .
C5 C6 C7 116.5(5) . .
C1 C6 C7 123.6(5) . .
N1 C7 C6 126.2(5) . .
N1 C7 H7 116.9 . .
C6 C7 H7 116.9 . .
N1 C8 C9 106.1(5) . .
N1 C8 H8A 110.5 . .
C9 C8 H8A 110.5 . .
N1 C8 H8B 110.5 . .
C9 C8 H8B 110.5 . .
H8A C8 H8B 108.7 . .
C8 C9 N2 109.9(5) . .
C8 C9 H9A 109.7 . .
N2 C9 H9A 109.7 . .
C8 C9 H9B 109.7 . .
N2 C9 H9B 109.7 . .
H9A C9 H9B 108.2 . .
N2 C10 C10 105.4(4) . 7_565
N2 C10 H10A 110.7 . .
C10 C10 H10A 110.7 7_565 .
N2 C10 H10B 110.7 . .
C10 C10 H10B 110.7 7_565 .
H10A C10 H10B 108.8 . .
N2 C11 N2 102.6(6) . 7_565
N2 C11 C12 114.4(4) . .
N2 C11 C12 114.4(4) 7_565 .
N2 C11 H11 108.4 . .
N2 C11 H11 108.4 7_565 .
C12 C11 H11 108.4 . .
C17 C12 C13 119.7(7) . .
C17 C12 C11 119.4(6) . .
C13 C12 C11 120.9(6) . .
O3 C13 C12 120.3(6) . .
O3 C13 C14 120.8(6) . .
C12 C13 C14 118.9(7) . .
O2 C13A C2 127.6(5) . .
O2 C13A H13A 116.2 . .
C2 C13A H13A 116.2 . .
C15 C14 C13 119.7(7) . .
C15 C14 C14A 118.2(7) . .
C13 C14 C14A 122.0(7) . .
O4 C14A C14 128.8(7) . .
O4 C14A H14A 115.6 . .
C14 C14A H14A 115.6 . .
C16 C15 C14 121.3(8) . .
C16 C15 H15 119.4 . .
C14 C15 H15 119.4 . .
C12 C17 C16 122.4(7) . .
C12 C17 H17 118.8 . .
C16 C17 H17 118.8 . .
C15 C16 C17 118.0(7) . .
C15 C16 C16A 120.9(8) . .
C17 C16 C16A 121.1(8) . .
C16 C16A H16A 109.5 . .
C16 C16A H16B 109.5 . .
H16A C16A H16B 109.5 . .
C16 C16A H16C 109.5 . .
H16A C16A H16C 109.5 . .
H16B C16A H16C 109.5 . .
O1S C1S C3S 128.8(16) . .
O1S C1S C2S 125.7(18) . .
C3S C1S C2S 104.3(19) . .
C1S C2S H2SA 109.5 . .
C1S C2S H2SB 109.5 . .
H2SA C2S H2SB 109.5 . .
C1S C2S H2SC 109.5 . .
H2SA C2S H2SC 109.5 . .
H2SB C2S H2SC 109.5 . .
C1S C3S H3SA 109.5 . .
C1S C3S H3SB 109.5 . .
H3SA C3S H3SB 109.5 . .
C1S C3S H3SC 109.5 . .
H3SA C3S H3SC 109.5 . .
H3SB C3S H3SC 109.5 . .

loop_
_geom_bond_atom_site_label_1
_geom_bond_atom_site_label_2
_geom_bond_distance
_geom_bond_site_symmetry_2
DY1 O1 2.312(3) .
DY1 O1 2.312(3) 7_565
DY1 O2 2.360(3) .
DY1 O2 2.360(3) 7_565
DY1 O1H 2.362(5) .
DY1 O4 2.411(5) .
DY1 O3 2.439(5) .
DY1 O10 2.485(4) 7_565
DY1 O10 2.485(4) .
DY1 N10 2.919(8) .
DY1 ZN1 3.2000(7) .
DY1 ZN1 3.2000(7) 7_565
ZN1 N1 2.034(5) .
ZN1 O1H 2.048(3) .
ZN1 O20 2.103(4) .
ZN1 O1 2.154(3) .
ZN1 O3 2.219(3) .
ZN1 N2 2.234(4) .
N1 C7 1.267(8) .
N1 C8 1.465(7) .
N2 C11 1.482(6) .
N2 C10 1.490(7) .
N2 C9 1.502(8) .
O1H ZN1 2.048(3) 7_565
O1H H1H 1.0105 .
O1 C1 1.307(6) .
O2 C13A 1.233(6) .
O3 C13 1.313(8) .
O3 ZN1 2.219(3) 7_565
O4 C14A 1.231(9) .
O10 N10 1.271(6) .
N10 O11 1.215(9) .
N10 O10 1.271(6) 7_565
O20 N20 1.244(7) .
N20 O22 1.198(8) .
N20 O21 1.255(7) .
C1 C6 1.430(7) .
C1 C2 1.435(7) .
C2 C3 1.394(7) .
C2 C13A 1.422(8) .
C3 C4 1.376(9) .
C3 H3 0.9500 .
C4 C5 1.368(9) .
C4 C4A 1.516(8) .
C4A H4A1 0.9800 .
C4A H4A2 0.9800 .
C4A H4A3 0.9800 .
C5 C6 1.380(8) .
C5 H5 0.9500 .
C6 C7 1.460(8) .
C7 H7 0.9500 .
C8 C9 1.492(9) .
C8 H8A 0.9900 .
C8 H8B 0.9900 .
C9 H9A 0.9900 .
C9 H9B 0.9900 .
C10 C10 1.520(15) 7_565
C10 H10A 0.9900 .
C10 H10B 0.9900 .
C11 N2 1.482(6) 7_565
C11 C12 1.520(10) .
C11 H11 1.0000 .
C12 C17 1.385(10) .
C12 C13 1.401(10) .
C13 C14 1.416(10) .
C13A H13A 0.9500 .
C14 C15 1.410(11) .
C14 C14A 1.440(10) .
C14A H14A 0.9500 .
C15 C16 1.383(11) .
C15 H15 0.9500 .
C17 C16 1.401(11) .
C17 H17 0.9500 .
C16 C16A 1.503(11) .
C16A H16A 0.9800 .
C16A H16B 0.9800 .
C16A H16C 0.9800 .
O1S C1S 1.242(15) .
C1S C3S 1.51(4) .
C1S C2S 1.61(3) .
C2S H2SA 0.9800 .
C2S H2SB 0.9800 .
C2S H2SC 0.9800 .
C3S H3SA 0.9800 .
C3S H3SB 0.9800 .
C3S H3SC 0.9800 .

loop_
_geom_hbond_atom_site_label_D
_geom_hbond_atom_site_label_H
_geom_hbond_atom_site_label_A
_geom_hbond_distance_DH
_geom_hbond_distance_HA
_geom_hbond_distance_DA
_geom_hbond_angle_DHA
_geom_hbond_site_symmetry_A
O1H H1H O22 1.01 2.13 2.907(7) 132.1 .
O1H H1H O22_$2 1.01 2.13 2.907(7) 132.1 7_565
C8 H8B O20_$1 0.99 2.65 3.543(8) 150.5 4
C8 H8B O21_$1 0.99 2.65 3.441(9) 136.6 4
C10 H10B O11_$3 0.99 2.53 3.294(8) 133.4 1_556
C13A H13A O1S_$5 0.95 2.39 3.246(11) 149.1 4_554
C2S H2SB O21_$4 0.98 2.44 3.20(4) 133.7 5_655
C3S H3SB O21_$4 0.98 2.29 3.14(3) 145.5 5_655

loop_
_geom_torsion_atom_site_label_1
_geom_torsion_atom_site_label_2
_geom_torsion_atom_site_label_3
_geom_torsion_atom_site_label_4
_geom_torsion
_geom_torsion_site_symmetry_1
_geom_torsion_site_symmetry_4
DY1 O10 N10 O11 175.4(6) . .
DY1 O10 N10 O10 -5.3(7) . 7_565
ZN1 O20 N20 O22 34.5(11) . .
ZN1 O20 N20 O21 -149.1(5) . .
ZN1 O1 C1 C6 -1.5(7) . .
DY1 O1 C1 C6 -157.1(4) . .
ZN1 O1 C1 C2 -179.9(3) . .
DY1 O1 C1 C2 24.5(7) . .
O1 C1 C2 C3 178.9(5) . .
C6 C1 C2 C3 0.3(7) . .
O1 C1 C2 C13A 2.4(8) . .
C6 C1 C2 C13A -176.1(5) . .
C13A C2 C3 C4 177.6(5) . .
C1 C2 C3 C4 0.9(9) . .
C2 C3 C4 C5 -1.0(9) . .
C2 C3 C4 C4A -179.5(6) . .
C3 C4 C5 C6 -0.1(10) . .
C4A C4 C5 C6 178.3(6) . .
C4 C5 C6 C1 1.4(9) . .
C4 C5 C6 C7 -178.0(6) . .
O1 C1 C6 C5 -179.9(5) . .
C2 C1 C6 C5 -1.4(7) . .
O1 C1 C6 C7 -0.5(8) . .
C2 C1 C6 C7 177.9(5) . .
C8 N1 C7 C6 180.0(5) . .
ZN1 N1 C7 C6 -1.3(9) . .
C5 C6 C7 N1 -178.6(6) . .
C1 C6 C7 N1 2.0(9) . .
C7 N1 C8 C9 -125.4(6) . .
ZN1 N1 C8 C9 55.6(6) . .
N1 C8 C9 N2 -55.4(7) . .
C11 N2 C9 C8 156.2(5) . .
C10 N2 C9 C8 -87.8(6) . .
ZN1 N2 C9 C8 28.8(6) . .
C11 N2 C10 C10 -25.3(4) . 7_565
C9 N2 C10 C10 -144.5(4) . 7_565
ZN1 N2 C10 C10 98.9(2) . 7_565
C10 N2 C11 N2 41.2(7) . 7_565
C9 N2 C11 N2 163.3(4) . 7_565
ZN1 N2 C11 N2 -75.7(6) . 7_565
C10 N2 C11 C12 165.7(5) . .
C9 N2 C11 C12 -72.2(6) . .
ZN1 N2 C11 C12 48.7(6) . .
N2 C11 C12 C17 121.0(5) . .
N2 C11 C12 C17 -121.0(5) 7_565 .
N2 C11 C12 C13 -59.0(5) . .
N2 C11 C12 C13 59.0(5) 7_565 .
ZN1 O3 C13 C12 56.7(2) . .
ZN1 O3 C13 C12 -56.7(2) 7_565 .
DY1 O3 C13 C12 180.000(1) . .
ZN1 O3 C13 C14 -123.3(2) . .
ZN1 O3 C13 C14 123.3(2) 7_565 .
DY1 O3 C13 C14 0.000(1) . .
C17 C12 C13 O3 180.000(1) . .
C11 C12 C13 O3 0.000(1) . .
C17 C12 C13 C14 0.000(1) . .
C11 C12 C13 C14 180.000(1) . .
DY1 O2 C13A C2 -10.4(9) . .
C3 C2 C13A O2 174.7(5) . .
C1 C2 C13A O2 -8.7(9) . .
O3 C13 C14 C15 180.000(1) . .
C12 C13 C14 C15 0.000(1) . .
O3 C13 C14 C14A 0.000(1) . .
C12 C13 C14 C14A 180.000(1) . .
DY1 O4 C14A C14 0.000(1) . .
C15 C14 C14A O4 180.000(1) . .
C13 C14 C14A O4 0.000(1) . .
C13 C14 C15 C16 0.000(1) . .
C14A C14 C15 C16 180.000(1) . .
C13 C12 C17 C16 0.000(1) . .
C11 C12 C17 C16 180.000(1) . .
C14 C15 C16 C17 0.000(1) . .
C14 C15 C16 C16A 180.000(1) . .
C12 C17 C16 C15 0.000(1) . .
C12 C17 C16 C16A 180.000(1) . .
